data_8101055
loop_
_publ_author_name
'Mudring, Anja-Verena'
'Jansen, Martin'

_publ_section_title
;
Crystal structure of sodium aurate(III), NaAuO~2~
;
_journal_issue 3
_journal_name_full 'Zeitschrift f\"ur Kristallographie - New Crystal Structures'
_journal_page_first 326
_journal_page_last 326
_journal_volume 216
_journal_year 2001
_chemical_formula_moiety 'Na Au O2'
_chemical_formula_structural 'Na Au O2'
_chemical_formula_sum 'Au Na O2'
_chemical_formula_weight 252.0
_chemical_name_common sodiumoxoaurate(III)
_symmetry_cell_setting orthorhombic
_symmetry_Int_Tables_number 63
_symmetry_space_group_name_H-M 'C m c m'
_cell_angle_alpha 90
_cell_angle_beta 90
_cell_angle_gamma 90
_cell_formula_units_Z 4
_cell_length_a 3.8956(9)
_cell_length_b 11.373(4)
_cell_length_c 5.685(2)
_cell_measurement_temperature 293(2)
_cell_volume 251.9(1)
_diffrn_ambient_temperature 293(2)
_exptl_crystal_density_diffrn 6.64
_pd_proc_ls_prof_R_factor 0.09237
_pd_proc_ls_prof_wR_factor 0.12888
_cod_original_formula_sum 'Na Au O2'
_cod_database_code 8101055
_pd_proc_ls_prof_r_bragg 0.08406

loop_
_atom_site_label
_atom_site_type_symbol
_atom_site_fract_x
_atom_site_fract_y
_atom_site_fract_z
_atom_site_U_iso_or_equiv
_atom_site_thermal_displace_type
_atom_site_occupancy
_atom_site_symmetry_multiplicity
_atom_site_Wyckoff_symbol
Na NA 0.0000000 0.312(4) 0.2500000 0.0063326 Uiso 1.0000000 4 c
Au AU 0.0000000 0.984(1) 0.2500000 0.092(7) Uiso 1.0000000 4 c
O O 0.0000000 0.1180000 0.0000000 0.24(5) Uiso 1.0000000 8 f
